data_8106546
loop_
_publ_author_name
'Wang, Ying-Feng'
'Li, Si-Fan'
'Lin, Sen'
'Cui, Yang-Zhe'
'Jin, Qiong-Hua'

_publ_section_title
;
 Crystal structure of
 (\m2-[2,2&#x2032;-bis(diphenylphosphino)-1,1&#x2032;-binaphthalene
 oxide-\k2 O,P])-iodido copper(I), C44H32CuIOP2
;
_journal_issue 3
_journal_name_full 'Zeitschrift f\"ur Kristallographie - New Crystal Structures'
_journal_page_first 391
_journal_page_last 393
_journal_paper_doi 10.1515/ncrs-2016-0281
_journal_volume 232
_journal_year 2017
_chemical_formula_sum 'C44 H32 Cu I O P2'
_chemical_formula_weight 829.08
_space_group_IT_number 14
_space_group_name_Hall '-P 2ybc'
_space_group_name_H-M_alt 'P 1 21/c 1'
_symmetry_cell_setting monoclinic
_symmetry_space_group_name_H-M 'P 1 21/c 1'
_atom_sites_solution_hydrogens geom
_atom_sites_solution_primary direct
_atom_sites_solution_secondary difmap
_cell_angle_alpha 90.00
_cell_angle_beta 104.263(2)
_cell_angle_gamma 90.00
_cell_formula_units_Z 4
_cell_length_a 17.1995(14)
_cell_length_b 11.4175(9)
_cell_length_c 19.1704(17)
_cell_measurement_reflns_used 5438
_cell_measurement_temperature 298(2)
_cell_measurement_theta_max 2.4745
_cell_measurement_theta_min 2.284
_cell_volume 3648.5(5)
_computing_cell_refinement 'Bruker SMART'
_computing_data_collection 'Bruker SMART'
_computing_data_reduction 'Bruker SAINT'
_computing_molecular_graphics 'Bruker SHELXTL'
_computing_publication_material 'Bruker SHELXTL'
_computing_structure_refinement 'SHELXL-97 (Sheldrick, 1997)'
_computing_structure_solution 'SHELXS-97 (Sheldrick, 1990)'
_diffrn_ambient_temperature 298(2)
_diffrn_measured_fraction_theta_full 0.993
_diffrn_measured_fraction_theta_max 0.993
_diffrn_measurement_device_type 'CCD area detector'
_diffrn_measurement_method 'phi and omega scans'
_diffrn_radiation_monochromator graphite
_diffrn_radiation_source 'fine-focus sealed tube'
_diffrn_radiation_type MoK\a
_diffrn_radiation_wavelength 0.71073
_diffrn_reflns_av_R_equivalents 0.0394
_diffrn_reflns_av_sigmaI/netI 0.0591
_diffrn_reflns_limit_h_max 14
_diffrn_reflns_limit_h_min -23
_diffrn_reflns_limit_k_max 15
_diffrn_reflns_limit_k_min -14
_diffrn_reflns_limit_l_max 25
_diffrn_reflns_limit_l_min -24
_diffrn_reflns_number 22876
_diffrn_reflns_theta_full 28.36
_diffrn_reflns_theta_max 28.36
_diffrn_reflns_theta_min 2.28
_exptl_absorpt_coefficient_mu 1.566
_exptl_absorpt_correction_T_max 0.6341
_exptl_absorpt_correction_T_min 0.5730
_exptl_absorpt_correction_type multi-scan
_exptl_absorpt_process_details sadabs
_exptl_crystal_colour yellow
_exptl_crystal_density_diffrn 1.509
_exptl_crystal_density_method 'not measured'
_exptl_crystal_description block
_exptl_crystal_F_000 1664
_exptl_crystal_size_max 0.40
_exptl_crystal_size_mid 0.38
_exptl_crystal_size_min 0.32
_refine_diff_density_max 0.590
_refine_diff_density_min -0.782
_refine_diff_density_rms 0.091
_refine_ls_extinction_method none
_refine_ls_goodness_of_fit_ref 1.005
_refine_ls_hydrogen_treatment mixed
_refine_ls_matrix_type full
_refine_ls_number_parameters 442
_refine_ls_number_reflns 9060
_refine_ls_number_restraints 0
_refine_ls_restrained_S_all 1.005
_refine_ls_R_factor_all 0.1069
_refine_ls_R_factor_gt 0.0464
_refine_ls_shift/su_max 0.001
_refine_ls_shift/su_mean 0.000
_refine_ls_structure_factor_coef Fsqd
_refine_ls_weighting_details 'calc w=1/[\s^2^(Fo^2^)+(0.0620P)^2^+1.9805P] where P=(Fo^2^+2Fc^2^)/3'
_refine_ls_weighting_scheme calc
_refine_ls_wR_factor_gt 0.1147
_refine_ls_wR_factor_ref 0.1387
_reflns_number_gt 5079
_reflns_number_total 9060
_reflns_threshold_expression >2sigma(I)
_cod_data_source_file suppl_ncrs-2016-0281_suppl.cif
_cod_data_source_block g
_cod_depositor_comments
;
The following automatic conversions were performed:

data item '_symmetry_cell_setting' value 'Monoclinic' was changed to
'monoclinic' in accordance with the built-in table derived from the
CIF Core dictionary named 'cif_core.dic' version 2.4.5 last updated
on 2014-11-21.

Automatic conversion script
Id: cif_fix_values 8738 2021-04-28 16:35:53Z antanas 
;
_cod_original_sg_symbol_H-M P2(1)/c
_cod_database_code 8106546

loop_
_symmetry_equiv_pos_as_xyz
'x, y, z'
'-x, y+1/2, -z+1/2'
'-x, -y, -z'
'x, -y-1/2, z-1/2'

loop_
_atom_site_label
_atom_site_type_symbol
_atom_site_fract_x
_atom_site_fract_y
_atom_site_fract_z
_atom_site_U_iso_or_equiv
_atom_site_adp_type
_atom_site_occupancy
_atom_site_symmetry_multiplicity
_atom_site_calc_flag
_atom_site_refinement_flags
_atom_site_disorder_assembly
_atom_site_disorder_group
Cu1 Cu 0.22868(3) 0.03288(4) 0.37251(3) 0.04477(16) Uani 1 1 d . . .
I1 I 0.22352(3) -0.11181(3) 0.46465(2) 0.07369(16) Uani 1 1 d . . .
O1 O 0.13234(15) 0.1588(2) 0.34630(13) 0.0350(6) Uani 1 1 d . . .
P1 P 0.28420(6) 0.09138(8) 0.28707(5) 0.0288(2) Uani 1 1 d . . .
P2 P 0.14925(6) 0.26911(8) 0.38850(5) 0.0287(2) Uani 1 1 d . . .
C1 C 0.2850(2) 0.3328(3) 0.31032(18) 0.0265(7) Uani 1 1 d . . .
C2 C 0.2671(2) 0.2449(3) 0.25968(18) 0.0268(8) Uani 1 1 d . . .
C3 C 0.2366(2) 0.2748(3) 0.18632(18) 0.0327(8) Uani 1 1 d . . .
H3 H 0.2222 0.2155 0.1523 0.039 Uiso 1 1 calc R . .
C4 C 0.2279(3) 0.3884(3) 0.16478(19) 0.0363(9) Uani 1 1 d . . .
H4 H 0.2065 0.4056 0.1164 0.044 Uiso 1 1 calc R . .
C5 C 0.2506(2) 0.4804(3) 0.21411(19) 0.0330(9) Uani 1 1 d . . .
C6 C 0.2806(2) 0.4528(3) 0.28764(18) 0.0274(8) Uani 1 1 d . . .
C7 C 0.3053(2) 0.5464(3) 0.3374(2) 0.0373(9) Uani 1 1 d . . .
H7 H 0.3250 0.5301 0.3861 0.045 Uiso 1 1 calc R . .
C8 C 0.3003(3) 0.6594(4) 0.3141(2) 0.0446(10) Uani 1 1 d . . .
H8 H 0.3172 0.7198 0.3469 0.054 Uiso 1 1 calc R . .
C9 C 0.2699(3) 0.6855(4) 0.2411(2) 0.0487(11) Uani 1 1 d . . .
H9 H 0.2665 0.7630 0.2258 0.058 Uiso 1 1 calc R . .
C10 C 0.2457(3) 0.5993(3) 0.1929(2) 0.0439(10) Uani 1 1 d . . .
H10 H 0.2252 0.6183 0.1447 0.053 Uiso 1 1 calc R . .
C11 C 0.3112(2) 0.3089(3) 0.38992(17) 0.0272(8) Uani 1 1 d . . .
C12 C 0.2560(2) 0.2868(3) 0.43022(18) 0.0289(8) Uani 1 1 d . . .
C13 C 0.2832(3) 0.2679(4) 0.5046(2) 0.0417(10) Uani 1 1 d . . .
H13 H 0.2461 0.2526 0.5314 0.050 Uiso 1 1 calc R . .
C14 C 0.3623(3) 0.2716(4) 0.5381(2) 0.0505(12) Uani 1 1 d . . .
H14 H 0.3784 0.2598 0.5876 0.061 Uiso 1 1 calc R . .
C15 C 0.4203(2) 0.2927(4) 0.4996(2) 0.0440(10) Uani 1 1 d . . .
C16 C 0.3947(2) 0.3130(3) 0.42419(19) 0.0341(9) Uani 1 1 d . . .
C17 C 0.4532(2) 0.3360(4) 0.3857(2) 0.0458(11) Uani 1 1 d . . .
H17 H 0.4373 0.3506 0.3365 0.055 Uiso 1 1 calc R . .
C18 C 0.5324(3) 0.3371(5) 0.4196(3) 0.0675(15) Uani 1 1 d . . .
H18 H 0.5703 0.3515 0.3934 0.081 Uiso 1 1 calc R . .
C19 C 0.5573(3) 0.3167(6) 0.4940(3) 0.0740(16) Uani 1 1 d . . .
H19 H 0.6118 0.3173 0.5167 0.089 Uiso 1 1 calc R . .
C20 C 0.5036(3) 0.2962(5) 0.5329(3) 0.0640(14) Uani 1 1 d . . .
H20 H 0.5212 0.2843 0.5823 0.077 Uiso 1 1 calc R . .
C21 C 0.3916(3) 0.0734(4) 0.3018(2) 0.0450(10) Uani 1 1 d . . .
C22 C 0.4370(3) 0.1210(5) 0.2593(3) 0.0619(14) Uani 1 1 d . . .
H22 H 0.4123 0.1650 0.2191 0.074 Uiso 1 1 calc R . .
C23 C 0.5190(4) 0.1041(6) 0.2758(4) 0.091(2) Uani 1 1 d . . .
H23 H 0.5496 0.1343 0.2462 0.109 Uiso 1 1 calc R . .
C24 C 0.5551(4) 0.0418(8) 0.3369(5) 0.113(3) Uani 1 1 d . . .
H24 H 0.6101 0.0291 0.3474 0.135 Uiso 1 1 calc R . .
C25 C 0.5127(4) -0.0015(7) 0.3820(4) 0.105(2) Uani 1 1 d . . .
H25 H 0.5385 -0.0388 0.4246 0.126 Uiso 1 1 calc R . .
C26 C 0.4307(3) 0.0108(5) 0.3638(3) 0.0699(16) Uani 1 1 d . . .
H26 H 0.4006 -0.0227 0.3927 0.084 Uiso 1 1 calc R . .
C27 C 0.2389(3) 0.0076(3) 0.2059(2) 0.0344(9) Uani 1 1 d . . .
C28 C 0.2780(3) -0.0231(4) 0.1533(2) 0.0483(11) Uani 1 1 d . . .
H28 H 0.3298 0.0039 0.1565 0.058 Uiso 1 1 calc R . .
C29 C 0.2407(4) -0.0937(4) 0.0961(3) 0.0605(14) Uani 1 1 d . . .
H29 H 0.2674 -0.1134 0.0611 0.073 Uiso 1 1 calc R . .
C30 C 0.1662(4) -0.1337(4) 0.0909(3) 0.0640(15) Uani 1 1 d . . .
H30 H 0.1418 -0.1815 0.0525 0.077 Uiso 1 1 calc R . .
C31 C 0.1256(3) -0.1046(4) 0.1420(3) 0.0637(14) Uani 1 1 d . . .
H31 H 0.0739 -0.1323 0.1381 0.076 Uiso 1 1 calc R . .
C32 C 0.1624(3) -0.0336(4) 0.1992(2) 0.0479(11) Uani 1 1 d . . .
H32 H 0.1349 -0.0135 0.2336 0.057 Uiso 1 1 calc R . .
C33 C 0.0966(2) 0.2663(3) 0.45939(19) 0.0335(8) Uani 1 1 d . . .
C34 C 0.0879(3) 0.3602(4) 0.5017(2) 0.0522(12) Uani 1 1 d . . .
H34 H 0.1131 0.4307 0.4966 0.063 Uiso 1 1 calc R . .
C35 C 0.0424(3) 0.3513(4) 0.5513(2) 0.0540(12) Uani 1 1 d . . .
H35 H 0.0375 0.4154 0.5798 0.065 Uiso 1 1 calc R . .
C36 C 0.0051(3) 0.2506(4) 0.5589(3) 0.0583(13) Uani 1 1 d . . .
H36 H -0.0258 0.2451 0.5924 0.070 Uiso 1 1 calc R . .
C37 C 0.0124(4) 0.1572(5) 0.5178(3) 0.082(2) Uani 1 1 d . . .
H37 H -0.0142 0.0879 0.5226 0.098 Uiso 1 1 calc R . .
C38 C 0.0595(3) 0.1637(4) 0.4684(3) 0.0650(15) Uani 1 1 d . . .
H38 H 0.0657 0.0982 0.4415 0.078 Uiso 1 1 calc R . .
C39 C 0.1131(2) 0.3944(3) 0.3335(2) 0.0333(9) Uani 1 1 d . . .
C40 C 0.0650(2) 0.3746(4) 0.2650(2) 0.0426(10) Uani 1 1 d . . .
H40 H 0.0542 0.2984 0.2484 0.051 Uiso 1 1 calc R . .
C41 C 0.0333(3) 0.4679(5) 0.2217(3) 0.0596(13) Uani 1 1 d . . .
H41 H -0.0002 0.4546 0.1763 0.072 Uiso 1 1 calc R . .
C42 C 0.0510(3) 0.5804(5) 0.2454(3) 0.0618(14) Uani 1 1 d . . .
H42 H 0.0302 0.6429 0.2155 0.074 Uiso 1 1 calc R . .
C43 C 0.0987(3) 0.6015(4) 0.3121(3) 0.0524(12) Uani 1 1 d . . .
H43 H 0.1111 0.6781 0.3273 0.063 Uiso 1 1 calc R . .
C44 C 0.1289(3) 0.5085(4) 0.3578(2) 0.0416(10) Uani 1 1 d . . .
H44 H 0.1595 0.5228 0.4042 0.050 Uiso 1 1 calc R . .

loop_
_atom_site_aniso_label
_atom_site_aniso_U_11
_atom_site_aniso_U_22
_atom_site_aniso_U_33
_atom_site_aniso_U_23
_atom_site_aniso_U_13
_atom_site_aniso_U_12
Cu1 0.0563(4) 0.0419(3) 0.0415(3) 0.0059(2) 0.0223(3) -0.0005(3)
I1 0.0927(3) 0.0677(2) 0.0729(3) 0.03260(18) 0.0437(2) 0.0130(2)
O1 0.0310(15) 0.0378(14) 0.0362(14) -0.0051(11) 0.0084(12) 0.0021(12)
P1 0.0323(5) 0.0271(5) 0.0288(5) 0.0028(4) 0.0111(4) 0.0034(4)
P2 0.0260(5) 0.0349(5) 0.0256(5) -0.0014(4) 0.0071(4) 0.0006(4)
C1 0.0252(19) 0.0298(18) 0.0250(17) 0.0017(14) 0.0071(15) 0.0000(16)
C2 0.0278(19) 0.0268(18) 0.0265(17) 0.0023(14) 0.0081(15) 0.0010(16)
C3 0.043(2) 0.0319(19) 0.0240(17) -0.0016(15) 0.0093(17) 0.0016(18)
C4 0.046(2) 0.038(2) 0.0238(18) 0.0058(15) 0.0059(17) 0.0036(19)
C5 0.036(2) 0.032(2) 0.0316(19) 0.0063(15) 0.0095(17) 0.0077(17)
C6 0.0266(19) 0.0284(18) 0.0273(18) 0.0009(14) 0.0068(15) 0.0003(16)
C7 0.040(2) 0.034(2) 0.034(2) -0.0008(16) 0.0040(18) 0.0001(19)
C8 0.046(3) 0.029(2) 0.057(3) -0.0115(19) 0.009(2) -0.002(2)
C9 0.060(3) 0.027(2) 0.057(3) 0.0075(19) 0.011(2) 0.008(2)
C10 0.053(3) 0.038(2) 0.039(2) 0.0131(18) 0.008(2) 0.011(2)
C11 0.028(2) 0.0290(18) 0.0237(17) 0.0014(14) 0.0041(15) 0.0002(16)
C12 0.031(2) 0.034(2) 0.0222(17) 0.0025(14) 0.0080(15) 0.0037(17)
C13 0.038(2) 0.063(3) 0.0254(19) 0.0011(18) 0.0104(17) 0.002(2)
C14 0.045(3) 0.080(3) 0.0218(19) 0.003(2) -0.0008(18) 0.007(2)
C15 0.032(2) 0.066(3) 0.030(2) -0.0004(19) -0.0009(18) 0.004(2)
C16 0.028(2) 0.041(2) 0.0306(19) -0.0014(16) 0.0034(16) -0.0018(18)
C17 0.029(2) 0.067(3) 0.041(2) 0.004(2) 0.0065(19) -0.005(2)
C18 0.035(3) 0.104(4) 0.062(3) 0.003(3) 0.009(2) -0.014(3)
C19 0.034(3) 0.115(5) 0.063(3) -0.005(3) -0.007(3) -0.011(3)
C20 0.041(3) 0.105(4) 0.039(2) 0.000(3) -0.004(2) 0.002(3)
C21 0.040(3) 0.045(2) 0.052(3) -0.001(2) 0.015(2) 0.007(2)
C22 0.046(3) 0.084(4) 0.062(3) 0.000(3) 0.026(3) -0.002(3)
C23 0.055(4) 0.130(6) 0.097(5) -0.008(4) 0.039(4) -0.008(4)
C24 0.049(4) 0.145(7) 0.146(7) 0.016(6) 0.026(5) 0.030(5)
C25 0.059(4) 0.120(6) 0.130(6) 0.034(5) 0.011(4) 0.033(4)
C26 0.045(3) 0.072(4) 0.089(4) 0.025(3) 0.010(3) 0.016(3)
C27 0.045(3) 0.0244(18) 0.035(2) 0.0017(15) 0.0126(18) 0.0051(18)
C28 0.058(3) 0.040(2) 0.049(3) -0.0067(19) 0.018(2) -0.001(2)
C29 0.087(4) 0.050(3) 0.043(3) -0.012(2) 0.013(3) 0.015(3)
C30 0.079(4) 0.046(3) 0.052(3) -0.012(2) -0.012(3) 0.009(3)
C31 0.050(3) 0.053(3) 0.075(4) -0.003(3) -0.011(3) 0.001(2)
C32 0.045(3) 0.044(2) 0.053(3) -0.006(2) 0.009(2) 0.006(2)
C33 0.029(2) 0.039(2) 0.033(2) 0.0005(16) 0.0092(16) 0.0038(18)
C34 0.057(3) 0.050(3) 0.055(3) -0.016(2) 0.026(2) -0.014(2)
C35 0.062(3) 0.060(3) 0.048(3) -0.017(2) 0.028(2) 0.000(3)
C36 0.071(4) 0.061(3) 0.058(3) -0.001(2) 0.043(3) 0.005(3)
C37 0.119(5) 0.051(3) 0.102(4) -0.006(3) 0.081(4) -0.022(3)
C38 0.097(4) 0.043(3) 0.077(3) -0.013(2) 0.063(3) -0.007(3)
C39 0.026(2) 0.043(2) 0.033(2) 0.0046(16) 0.0121(16) 0.0053(18)
C40 0.035(2) 0.052(3) 0.039(2) 0.0052(19) 0.0040(19) 0.000(2)
C41 0.053(3) 0.072(4) 0.046(3) 0.011(2) -0.002(2) 0.013(3)
C42 0.058(3) 0.063(3) 0.064(3) 0.022(3) 0.015(3) 0.028(3)
C43 0.055(3) 0.044(3) 0.065(3) 0.001(2) 0.025(3) 0.016(2)
C44 0.039(2) 0.043(2) 0.045(2) -0.0022(19) 0.014(2) 0.007(2)

loop_
_atom_type_symbol
_atom_type_description
_atom_type_scat_dispersion_real
_atom_type_scat_dispersion_imag
_atom_type_scat_source
C C 0.0033 0.0016 'International Tables Vol C Tables 4.2.6.8 and 6.1.1.4'
H H 0.0000 0.0000 'International Tables Vol C Tables 4.2.6.8 and 6.1.1.4'
O O 0.0106 0.0060 'International Tables Vol C Tables 4.2.6.8 and 6.1.1.4'
P P 0.1023 0.0942 'International Tables Vol C Tables 4.2.6.8 and 6.1.1.4'
I I -0.4742 1.8119 'International Tables Vol C Tables 4.2.6.8 and 6.1.1.4'
Cu Cu 0.3201 1.2651 'International Tables Vol C Tables 4.2.6.8 and 6.1.1.4'

loop_
_geom_angle_atom_site_label_1
_geom_angle_atom_site_label_2
_geom_angle_atom_site_label_3
_geom_angle
_geom_angle_site_symmetry_1
_geom_angle_site_symmetry_3
O1 Cu1 P1 94.23(7) . .
O1 Cu1 I1 117.24(7) . .
P1 Cu1 I1 148.03(4) . .
P2 O1 Cu1 113.69(15) . .
C21 P1 C27 106.17(19) . .
C21 P1 C2 103.79(19) . .
C27 P1 C2 104.58(16) . .
C21 P1 Cu1 117.65(15) . .
C27 P1 Cu1 107.66(13) . .
C2 P1 Cu1 115.89(11) . .
O1 P2 C39 111.25(17) . .
O1 P2 C33 109.05(17) . .
C39 P2 C33 106.88(17) . .
O1 P2 C12 111.92(16) . .
C39 P2 C12 109.57(17) . .
C33 P2 C12 107.98(16) . .
C2 C1 C6 119.8(3) . .
C2 C1 C11 122.8(3) . .
C6 C1 C11 117.4(3) . .
C1 C2 C3 119.2(3) . .
C1 C2 P1 120.2(3) . .
C3 C2 P1 120.6(3) . .
C4 C3 C2 121.2(3) . .
C4 C3 H3 119.4 . .
C2 C3 H3 119.4 . .
C3 C4 C5 121.2(3) . .
C3 C4 H4 119.4 . .
C5 C4 H4 119.4 . .
C4 C5 C6 118.6(3) . .
C4 C5 C10 122.6(3) . .
C6 C5 C10 118.8(4) . .
C5 C6 C7 118.4(3) . .
C5 C6 C1 119.7(3) . .
C7 C6 C1 121.9(3) . .
C8 C7 C6 120.5(4) . .
C8 C7 H7 119.8 . .
C6 C7 H7 119.8 . .
C7 C8 C9 120.4(4) . .
C7 C8 H8 119.8 . .
C9 C8 H8 119.8 . .
C10 C9 C8 120.5(4) . .
C10 C9 H9 119.7 . .
C8 C9 H9 119.7 . .
C9 C10 C5 121.3(4) . .
C9 C10 H10 119.3 . .
C5 C10 H10 119.3 . .
C12 C11 C16 120.0(3) . .
C12 C11 C1 121.5(3) . .
C16 C11 C1 118.5(3) . .
C11 C12 C13 119.4(3) . .
C11 C12 P2 122.0(3) . .
C13 C12 P2 118.5(3) . .
C14 C13 C12 121.5(4) . .
C14 C13 H13 119.2 . .
C12 C13 H13 119.2 . .
C13 C14 C15 121.2(4) . .
C13 C14 H14 119.4 . .
C15 C14 H14 119.4 . .
C14 C15 C20 122.6(4) . .
C14 C15 C16 118.8(4) . .
C20 C15 C16 118.6(4) . .
C17 C16 C15 118.7(4) . .
C17 C16 C11 122.2(3) . .
C15 C16 C11 119.1(3) . .
C18 C17 C16 120.8(4) . .
C18 C17 H17 119.6 . .
C16 C17 H17 119.6 . .
C17 C18 C19 120.3(5) . .
C17 C18 H18 119.8 . .
C19 C18 H18 119.8 . .
C20 C19 C18 120.8(4) . .
C20 C19 H19 119.6 . .
C18 C19 H19 119.6 . .
C19 C20 C15 120.8(4) . .
C19 C20 H20 119.6 . .
C15 C20 H20 119.6 . .
C22 C21 C26 118.6(5) . .
C22 C21 P1 124.8(4) . .
C26 C21 P1 116.5(4) . .
C21 C22 C23 120.4(6) . .
C21 C22 H22 119.8 . .
C23 C22 H22 119.8 . .
C24 C23 C22 119.1(6) . .
C24 C23 H23 120.4 . .
C22 C23 H23 120.4 . .
C25 C24 C23 122.0(6) . .
C25 C24 H24 119.0 . .
C23 C24 H24 119.0 . .
C24 C25 C26 118.7(7) . .
C24 C25 H25 120.7 . .
C26 C25 H25 120.7 . .
C25 C26 C21 121.0(6) . .
C25 C26 H26 119.5 . .
C21 C26 H26 119.5 . .
C32 C27 C28 118.0(4) . .
C32 C27 P1 117.2(3) . .
C28 C27 P1 124.7(3) . .
C29 C28 C27 120.6(5) . .
C29 C28 H28 119.7 . .
C27 C28 H28 119.7 . .
C30 C29 C28 120.4(5) . .
C30 C29 H29 119.8 . .
C28 C29 H29 119.8 . .
C29 C30 C31 120.5(5) . .
C29 C30 H30 119.7 . .
C31 C30 H30 119.7 . .
C30 C31 C32 119.4(5) . .
C30 C31 H31 120.3 . .
C32 C31 H31 120.3 . .
C27 C32 C31 121.0(5) . .
C27 C32 H32 119.5 . .
C31 C32 H32 119.5 . .
C38 C33 C34 118.3(4) . .
C38 C33 P2 116.5(3) . .
C34 C33 P2 125.1(3) . .
C33 C34 C35 120.8(4) . .
C33 C34 H34 119.6 . .
C35 C34 H34 119.6 . .
C36 C35 C34 120.4(4) . .
C36 C35 H35 119.8 . .
C34 C35 H35 119.8 . .
C35 C36 C37 119.9(4) . .
C35 C36 H36 120.1 . .
C37 C36 H36 120.1 . .
C36 C37 C38 120.5(5) . .
C36 C37 H37 119.7 . .
C38 C37 H37 119.7 . .
C33 C38 C37 120.0(4) . .
C33 C38 H38 120.0 . .
C37 C38 H38 120.0 . .
C40 C39 C44 119.5(4) . .
C40 C39 P2 117.7(3) . .
C44 C39 P2 122.7(3) . .
C41 C40 C39 120.0(4) . .
C41 C40 H40 120.0 . .
C39 C40 H40 120.0 . .
C42 C41 C40 120.1(5) . .
C42 C41 H41 119.9 . .
C40 C41 H41 119.9 . .
C43 C42 C41 120.7(4) . .
C43 C42 H42 119.7 . .
C41 C42 H42 119.7 . .
C42 C43 C44 120.1(4) . .
C42 C43 H43 119.9 . .
C44 C43 H43 119.9 . .
C39 C44 C43 119.5(4) . .
C39 C44 H44 120.2 . .
C43 C44 H44 120.2 . .

loop_
_geom_bond_atom_site_label_1
_geom_bond_atom_site_label_2
_geom_bond_distance
_geom_bond_site_symmetry_2
Cu1 O1 2.158(3) .
Cu1 P1 2.1934(10) .
Cu1 I1 2.4360(6) .
O1 P2 1.486(3) .
P1 C21 1.811(5) .
P1 C27 1.829(4) .
P1 C2 1.832(3) .
P2 C39 1.795(4) .
P2 C33 1.810(4) .
P2 C12 1.824(4) .
C1 C2 1.377(5) .
C1 C6 1.434(5) .
C1 C11 1.506(5) .
C2 C3 1.417(5) .
C3 C4 1.359(5) .
C3 H3 0.9300 .
C4 C5 1.403(5) .
C4 H4 0.9300 .
C5 C6 1.412(5) .
C5 C10 1.414(5) .
C6 C7 1.425(5) .
C7 C8 1.362(6) .
C7 H7 0.9300 .
C8 C9 1.400(6) .
C8 H8 0.9300 .
C9 C10 1.343(6) .
C9 H9 0.9300 .
C10 H10 0.9300 .
C11 C12 1.387(5) .
C11 C16 1.426(5) .
C12 C13 1.403(5) .
C13 C14 1.354(6) .
C13 H13 0.9300 .
C14 C15 1.401(6) .
C14 H14 0.9300 .
C15 C20 1.417(6) .
C15 C16 1.423(5) .
C16 C17 1.411(5) .
C17 C18 1.356(6) .
C17 H17 0.9300 .
C18 C19 1.405(7) .
C18 H18 0.9300 .
C19 C20 1.343(7) .
C19 H19 0.9300 .
C20 H20 0.9300 .
C21 C22 1.372(6) .
C21 C26 1.407(6) .
C22 C23 1.381(8) .
C22 H22 0.9300 .
C23 C24 1.380(10) .
C23 H23 0.9300 .
C24 C25 1.355(10) .
C24 H24 0.9300 .
C25 C26 1.374(8) .
C25 H25 0.9300 .
C26 H26 0.9300 .
C27 C32 1.373(6) .
C27 C28 1.389(5) .
C28 C29 1.385(6) .
C28 H28 0.9300 .
C29 C30 1.340(8) .
C29 H29 0.9300 .
C30 C31 1.376(8) .
C30 H30 0.9300 .
C31 C32 1.386(6) .
C31 H31 0.9300 .
C32 H32 0.9300 .
C33 C38 1.364(6) .
C33 C34 1.375(6) .
C34 C35 1.377(6) .
C34 H34 0.9300 .
C35 C36 1.342(7) .
C35 H35 0.9300 .
C36 C37 1.350(7) .
C36 H36 0.9300 .
C37 C38 1.392(6) .
C37 H37 0.9300 .
C38 H38 0.9300 .
C39 C40 1.386(5) .
C39 C44 1.387(5) .
C40 C41 1.379(6) .
C40 H40 0.9300 .
C41 C42 1.371(7) .
C41 H41 0.9300 .
C42 C43 1.360(7) .
C42 H42 0.9300 .
C43 C44 1.392(6) .
C43 H43 0.9300 .
C44 H44 0.9300 .

loop_
_geom_torsion_atom_site_label_1
_geom_torsion_atom_site_label_2
_geom_torsion_atom_site_label_3
_geom_torsion_atom_site_label_4
_geom_torsion
_geom_torsion_site_symmetry_1
_geom_torsion_site_symmetry_2
_geom_torsion_site_symmetry_3
_geom_torsion_site_symmetry_4
P1 Cu1 O1 P2 -93.52(14) . . . .
I1 Cu1 O1 P2 92.33(15) . . . .
O1 Cu1 P1 C21 151.06(18) . . . .
I1 Cu1 P1 C21 -38.80(19) . . . .
O1 Cu1 P1 C27 -89.16(15) . . . .
I1 Cu1 P1 C27 80.98(15) . . . .
O1 Cu1 P1 C2 27.46(15) . . . .
I1 Cu1 P1 C2 -162.40(13) . . . .
Cu1 O1 P2 C39 140.37(16) . . . .
Cu1 O1 P2 C33 -101.99(18) . . . .
Cu1 O1 P2 C12 17.4(2) . . . .
C6 C1 C2 C3 -6.6(5) . . . .
C11 C1 C2 C3 174.9(3) . . . .
C6 C1 C2 P1 172.5(3) . . . .
C11 C1 C2 P1 -6.0(5) . . . .
C21 P1 C2 C1 -77.0(3) . . . .
C27 P1 C2 C1 171.9(3) . . . .
Cu1 P1 C2 C1 53.6(3) . . . .
C21 P1 C2 C3 102.1(3) . . . .
C27 P1 C2 C3 -9.0(4) . . . .
Cu1 P1 C2 C3 -127.3(3) . . . .
C1 C2 C3 C4 2.9(6) . . . .
P1 C2 C3 C4 -176.2(3) . . . .
C2 C3 C4 C5 1.5(6) . . . .
C3 C4 C5 C6 -2.0(6) . . . .
C3 C4 C5 C10 177.1(4) . . . .
C4 C5 C6 C7 178.6(4) . . . .
C10 C5 C6 C7 -0.6(6) . . . .
C4 C5 C6 C1 -1.7(6) . . . .
C10 C5 C6 C1 179.1(4) . . . .
C2 C1 C6 C5 6.1(5) . . . .
C11 C1 C6 C5 -175.3(3) . . . .
C2 C1 C6 C7 -174.2(4) . . . .
C11 C1 C6 C7 4.4(5) . . . .
C5 C6 C7 C8 -0.2(6) . . . .
C1 C6 C7 C8 -179.9(4) . . . .
C6 C7 C8 C9 0.7(7) . . . .
C7 C8 C9 C10 -0.3(7) . . . .
C8 C9 C10 C5 -0.5(7) . . . .
C4 C5 C10 C9 -178.1(4) . . . .
C6 C5 C10 C9 1.0(7) . . . .
C2 C1 C11 C12 -83.1(5) . . . .
C6 C1 C11 C12 98.3(4) . . . .
C2 C1 C11 C16 98.9(4) . . . .
C6 C1 C11 C16 -79.7(4) . . . .
C16 C11 C12 C13 -0.4(5) . . . .
C1 C11 C12 C13 -178.4(3) . . . .
C16 C11 C12 P2 -175.1(3) . . . .
C1 C11 C12 P2 6.9(5) . . . .
O1 P2 C12 C11 69.3(3) . . . .
C39 P2 C12 C11 -54.6(3) . . . .
C33 P2 C12 C11 -170.6(3) . . . .
O1 P2 C12 C13 -105.4(3) . . . .
C39 P2 C12 C13 130.7(3) . . . .
C33 P2 C12 C13 14.6(4) . . . .
C11 C12 C13 C14 0.5(6) . . . .
P2 C12 C13 C14 175.4(4) . . . .
C12 C13 C14 C15 -0.9(7) . . . .
C13 C14 C15 C20 -179.5(5) . . . .
C13 C14 C15 C16 1.3(7) . . . .
C14 C15 C16 C17 179.1(4) . . . .
C20 C15 C16 C17 -0.1(7) . . . .
C14 C15 C16 C11 -1.3(6) . . . .
C20 C15 C16 C11 179.6(4) . . . .
C12 C11 C16 C17 -179.5(4) . . . .
C1 C11 C16 C17 -1.5(6) . . . .
C12 C11 C16 C15 0.8(6) . . . .
C1 C11 C16 C15 178.9(4) . . . .
C15 C16 C17 C18 1.0(7) . . . .
C11 C16 C17 C18 -178.7(5) . . . .
C16 C17 C18 C19 -0.8(9) . . . .
C17 C18 C19 C20 -0.3(10) . . . .
C18 C19 C20 C15 1.1(10) . . . .
C14 C15 C20 C19 179.9(6) . . . .
C16 C15 C20 C19 -0.9(8) . . . .
C27 P1 C21 C22 69.9(4) . . . .
C2 P1 C21 C22 -40.1(5) . . . .
Cu1 P1 C21 C22 -169.6(4) . . . .
C27 P1 C21 C26 -113.5(4) . . . .
C2 P1 C21 C26 136.6(4) . . . .
Cu1 P1 C21 C26 7.1(4) . . . .
C26 C21 C22 C23 2.2(8) . . . .
P1 C21 C22 C23 178.8(5) . . . .
C21 C22 C23 C24 -2.0(10) . . . .
C22 C23 C24 C25 -1.3(13) . . . .
C23 C24 C25 C26 4.2(13) . . . .
C24 C25 C26 C21 -4.0(11) . . . .
C22 C21 C26 C25 0.8(9) . . . .
P1 C21 C26 C25 -176.1(5) . . . .
C21 P1 C27 C32 153.7(3) . . . .
C2 P1 C27 C32 -96.9(3) . . . .
Cu1 P1 C27 C32 26.9(3) . . . .
C21 P1 C27 C28 -22.1(4) . . . .
C2 P1 C27 C28 87.3(4) . . . .
Cu1 P1 C27 C28 -148.9(3) . . . .
C32 C27 C28 C29 -0.3(6) . . . .
P1 C27 C28 C29 175.5(3) . . . .
C27 C28 C29 C30 -0.3(7) . . . .
C28 C29 C30 C31 0.5(8) . . . .
C29 C30 C31 C32 -0.2(8) . . . .
C28 C27 C32 C31 0.6(6) . . . .
P1 C27 C32 C31 -175.5(3) . . . .
C30 C31 C32 C27 -0.3(7) . . . .
O1 P2 C33 C38 7.3(4) . . . .
C39 P2 C33 C38 127.7(4) . . . .
C12 P2 C33 C38 -114.5(4) . . . .
O1 P2 C33 C34 -169.2(4) . . . .
C39 P2 C33 C34 -48.8(4) . . . .
C12 P2 C33 C34 69.0(4) . . . .
C38 C33 C34 C35 -0.6(7) . . . .
P2 C33 C34 C35 175.9(4) . . . .
C33 C34 C35 C36 -0.6(8) . . . .
C34 C35 C36 C37 0.3(9) . . . .
C35 C36 C37 C38 1.0(10) . . . .
C34 C33 C38 C37 1.9(8) . . . .
P2 C33 C38 C37 -174.9(5) . . . .
C36 C37 C38 C33 -2.2(10) . . . .
O1 P2 C39 C40 9.6(4) . . . .
C33 P2 C39 C40 -109.3(3) . . . .
C12 P2 C39 C40 133.9(3) . . . .
O1 P2 C39 C44 -172.8(3) . . . .
C33 P2 C39 C44 68.2(4) . . . .
C12 P2 C39 C44 -48.5(4) . . . .
C44 C39 C40 C41 -0.1(6) . . . .
P2 C39 C40 C41 177.6(4) . . . .
C39 C40 C41 C42 1.8(7) . . . .
C40 C41 C42 C43 -1.2(8) . . . .
C41 C42 C43 C44 -1.2(8) . . . .
C40 C39 C44 C43 -2.3(6) . . . .
P2 C39 C44 C43 -179.8(3) . . . .
C42 C43 C44 C39 2.9(7) . . . .
